data_7158313
loop_
_publ_author_name
'Zeng, Wenlei'
'Yu, Aimin'
'Meng, Xiangtai'

_publ_section_title
;
 Catalyst-controlled switchable [4 + 1], [4 + 3] and [3 + 2] domino
 reactions of azadienes and MBH carbonates: diverse synthesis of
 benzothiophene fused derivatives.
;
_journal_issue 40
_journal_name_full 'Organic &amp; biomolecular chemistry'
_journal_page_first 8783
_journal_page_last 8788
_journal_paper_doi 10.1039/d1ob01702k
_journal_volume 19
_journal_year 2021
_chemical_formula_moiety 'C36 H29 Cl N2 O5 S2'
_chemical_formula_sum 'C36 H29 Cl N2 O5 S2'
_chemical_formula_weight 669.18
_space_group_crystal_system monoclinic
_space_group_IT_number 14
_space_group_name_Hall '-P 2ybc'
_space_group_name_H-M_alt 'P 1 21/c 1'
_atom_sites_solution_hydrogens geom
_atom_sites_solution_primary iterative
_audit_creation_date 2021-06-27
_audit_creation_method
;
Olex2 1.3
(compiled 2020.11.12 svn.r5f609507 for OlexSys, GUI svn.r6272)
;
_audit_update_record
;
2021-06-27 deposited with the CCDC.	2021-09-20 downloaded from the CCDC.
;
_cell_angle_alpha 90
_cell_angle_beta 108.556(4)
_cell_angle_gamma 90
_cell_formula_units_Z 4
_cell_length_a 21.0158(8)
_cell_length_b 10.2669(3)
_cell_length_c 18.2254(6)
_cell_measurement_reflns_used 7329
_cell_measurement_temperature 293(2)
_cell_measurement_theta_max 53.7600
_cell_measurement_theta_min 2.2030
_cell_volume 3728.0(2)
_computing_cell_refinement 'CrysAlisPro 1.171.41.43a (Rigaku OD, 2019)'
_computing_data_collection 'CrysAlisPro 1.171.41.43a (Rigaku OD, 2019)'
_computing_data_reduction 'CrysAlisPro 1.171.41.43a (Rigaku OD, 2019)'
_computing_molecular_graphics 'Olex2 1.3 (Dolomanov et al., 2009)'
_computing_publication_material 'Olex2 1.3 (Dolomanov et al., 2009)'
_computing_structure_refinement 'SHELXL 2018/3 (Sheldrick, 2015)'
_computing_structure_solution 'olex2.solve 1.3 (Bourhis et al., 2015)'
_diffrn_ambient_temperature 293(2)
_diffrn_detector 'Hybrid Pixel Array Detector'
_diffrn_detector_area_resol_mean 10.0000
_diffrn_measured_fraction_theta_full 0.995
_diffrn_measured_fraction_theta_max 0.993
_diffrn_measurement_details
;
List of Runs (angles in degrees, time in seconds):

  # Type    Start    End  Width  t~exp~   \w     \q     \k     \f   Frames
#--------------------------------------------------------------------------
  1  \w     41.00  66.00   0.50    0.50    --   40.90 -77.00  90.00   50
  2  \w     99.00 125.00   0.50    0.50    --   40.90  77.00-180.00   52
  3  \w     16.00  84.00   0.50    0.50    --   40.90  65.00 120.00  136
  4  \w    -48.00  -9.00   0.50    0.50    --   40.90 -82.00 -60.00   78
  5  \w    -42.00  64.00   0.50    0.50    --   40.90 -82.00-150.00  212
  6  \w    -49.00  56.00   0.50    0.50    --   40.90 -11.00   0.00  210
  7  \w    -43.00  14.00   0.50    0.50    --   40.90 -82.00 -16.42  114
  8  \w     18.00  70.00   0.50    0.50    --   40.90 -54.00-150.00  104
  9  \w     -4.00  64.00   0.50    0.50    --   40.90 -82.00 -90.00  136
 10  \w     14.00  66.00   0.50    0.50    --   40.90 -82.00 -60.00  104
 11  \w     10.00  68.00   0.50    0.50    --   40.90 -82.00 150.00  116
 12  \w      7.00  68.00   0.50    0.50    --   40.90 -82.00  60.00  122
 13  \w    -49.00  11.00   0.50    0.50    --   40.90 -77.00  90.00  120
 14  \w    -43.00 -18.00   0.50    0.50    --   40.90 -82.00 150.00   50
 15  \w     80.00 130.00   0.50    0.50    --   40.90 -11.00   0.00  100
 16  \w     22.00  68.00   0.50    0.50    --   40.90 -82.00 -16.42   92
 17  \w     22.00  89.00   0.50    0.50    --   40.90  65.00  30.00  134
 18  \w     69.00 125.00   0.50    0.50    --   40.90  77.00 -60.00  112
 19  \w     43.00  68.00   0.50    0.50    --   40.90 -82.00   0.00   50
 20  \w    101.00 126.00   0.50    0.50    --   40.90  65.00  30.00   50
 21  \w     18.00  43.00   0.50    0.50    --   40.90  77.00-180.00   50
 22  \w     56.00  81.00   0.50    0.50    --   40.90  77.00-180.00   50
 23  \w     44.00  98.00   0.50    0.50    --   93.40 -82.00  60.00  108
 24  \w      4.00 109.00   0.50    0.50    --   93.40 -82.00 -30.00  210
 25  \w      4.00 167.00   0.50    0.50    --   93.40 -17.00 -30.00  326
 26  \w    137.00 180.00   0.50    0.50    --   93.40  68.00 120.00   86
 27  \w     92.00 118.00   0.50    0.50    --   93.40  68.00 120.00   52
 28  \w      4.00  96.00   0.50    0.50    --   93.40 -82.00-180.00  184
 29  \w     39.00  94.00   0.50    0.50    --   93.40 -82.00-120.00  110
 30  \w     54.00 100.00   0.50    0.50    --   93.40 -82.00 120.00   92
 31  \w      4.00 131.00   0.50    0.50    --   93.40 -33.00 150.00  254
 32  \w     60.00 127.00   0.50    0.50    --   93.40 -50.00 -60.00  134
 33  \w     66.00 183.00   0.50    0.50    --   93.40  59.00 150.00  234
 34  \w     66.00 106.00   0.50    0.50    --   93.40 -82.00   0.00   80
 35  \w      4.00  30.00   0.50    0.50    --   93.40 -50.00 -60.00   52
 36  \w     34.00  61.00   0.50    0.50    --   93.40 -77.00 150.00   54
 37  \w     24.00  97.00   0.50    0.50    --   93.40 -82.00  90.00  146
 38  \w     10.00 145.00   0.50    0.50    --   93.40   8.00 -60.00  270
 39  \w     71.00 101.00   0.50    0.50    --   93.40 -82.00-150.00   60
 40  \w     68.00  95.00   0.50    0.50    --   93.40 -82.00 150.00   54
 41  \w     32.00  66.00   0.50    0.50    --   93.40 -82.00-150.00   68
 42  \w     32.00  95.00   0.50    0.50    --   93.40 -82.00 -90.00  126
 43  \w     66.00  96.00   0.50    0.50    --   93.40 -82.00 -60.00   60
 44  \w     53.00  78.00   0.50    0.50    --   93.40 -82.00  30.00   50
 45  \w     15.00  49.00   0.50    0.50    --   93.40 -59.00  90.00   68
 46  \w     17.00  63.00   0.50    0.50    --   93.40 -82.00 -60.00   92
;
_diffrn_measurement_device 'four-circle diffractometer'
_diffrn_measurement_device_type 'XtaLAB Pro II AFC12 (RINC): Kappa single'
_diffrn_measurement_method '\w scans'
_diffrn_orient_matrix_type 'CrysAlisPro convention (1999,Acta A55,543-557)'
_diffrn_orient_matrix_UB_11 0.0766083000
_diffrn_orient_matrix_UB_12 0.0028620000
_diffrn_orient_matrix_UB_13 0.0171822000
_diffrn_orient_matrix_UB_21 -0.0057689000
_diffrn_orient_matrix_UB_22 -0.1122060000
_diffrn_orient_matrix_UB_23 -0.0578771000
_diffrn_orient_matrix_UB_31 -0.0082874000
_diffrn_orient_matrix_UB_32 0.0996199000
_diffrn_orient_matrix_UB_33 -0.0656847000
_diffrn_radiation_monochromator mirror
_diffrn_radiation_probe x-ray
_diffrn_radiation_type CuK\a
_diffrn_radiation_wavelength 1.54184
_diffrn_reflns_av_R_equivalents 0.0710
_diffrn_reflns_av_unetI/netI 0.0577
_diffrn_reflns_Laue_measured_fraction_full 0.995
_diffrn_reflns_Laue_measured_fraction_max 0.993
_diffrn_reflns_limit_h_max 25
_diffrn_reflns_limit_h_min -23
_diffrn_reflns_limit_k_max 12
_diffrn_reflns_limit_k_min -10
_diffrn_reflns_limit_l_max 20
_diffrn_reflns_limit_l_min -21
_diffrn_reflns_number 35691
_diffrn_reflns_point_group_measured_fraction_full 0.995
_diffrn_reflns_point_group_measured_fraction_max 0.993
_diffrn_reflns_theta_full 67.684
_diffrn_reflns_theta_max 67.751
_diffrn_reflns_theta_min 2.218
_diffrn_source 'micro-focus sealed X-ray tube'
_diffrn_source_type 'Rigaku (Cu) X-ray Source'
_exptl_absorpt_coefficient_mu 2.286
_exptl_absorpt_correction_T_max 1.00000
_exptl_absorpt_correction_T_min 0.75303
_exptl_absorpt_correction_type multi-scan
_exptl_absorpt_process_details
;
CrysAlisPro 1.171.41.43a (Rigaku Oxford Diffraction, 2019)
Empirical absorption correction using spherical harmonics,
 implemented in SCALE3 ABSPACK scaling algorithm.
;
_exptl_crystal_density_diffrn 1.192
_exptl_crystal_description block
_exptl_crystal_F_000 1392
_refine_diff_density_max 0.291
_refine_diff_density_min -0.326
_refine_diff_density_rms 0.048
_refine_ls_extinction_method none
_refine_ls_goodness_of_fit_ref 1.045
_refine_ls_hydrogen_treatment constr
_refine_ls_matrix_type full
_refine_ls_number_parameters 418
_refine_ls_number_reflns 6709
_refine_ls_number_restraints 0
_refine_ls_restrained_S_all 1.045
_refine_ls_R_factor_all 0.0830
_refine_ls_R_factor_gt 0.0609
_refine_ls_shift/su_max 0.000
_refine_ls_shift/su_mean 0.000
_refine_ls_structure_factor_coef Fsqd
_refine_ls_weighting_details 'w=1/[\s^2^(Fo^2^)+(0.0709P)^2^+1.9153P] where P=(Fo^2^+2Fc^2^)/3'
_refine_ls_weighting_scheme calc
_refine_ls_wR_factor_gt 0.1652
_refine_ls_wR_factor_ref 0.1793
_reflns_Friedel_coverage 0.000
_reflns_number_gt 4612
_reflns_number_total 6709
_reflns_threshold_expression 'I > 2\s(I)'
_cod_data_source_file d1ob01702k2.cif
_cod_data_source_block exp_285_sq
_cod_depositor_comments 'Adding full bibliography for 7158307--7158313.cif.'
_cod_database_code 7158313
_shelx_shelxl_version_number 2018/3
_shelx_space_group_comment
;
The symmetry employed for this shelxl refinement is uniquely defined
by the following loop, which should always be used as a source of
symmetry information in preference to the above space-group names.
They are only intended as comments.
;
_reflns_odcompleteness_completeness 100.00
_reflns_odcompleteness_iscentric 1
_reflns_odcompleteness_theta 66.49
_olex2_refinement_description
;
1. Fixed Uiso
 At 1.2 times of:
  All C(H) groups, All C(H,H) groups, All N(H) groups
 At 1.5 times of:
  All C(H,H,H) groups
2.a Secondary CH2 refined with riding coordinates:
 C01B(H01E,H01F)
2.b Aromatic/amide H refined with riding coordinates:
 N008(H008), C00N(H00N), C00Q(H00Q), C00R(H00R), C00S(H00S), C00T(H00T),
 C00V(H00V), C00W(H00W), C00X(H00X), C010(H010), C011(H011), C013(H013),
 C014(H014), C015(H015), C017(H017), C018(H018), C01A(H01D), C01C(H01G)
2.c Idealised Me refined as rotating group:
 C016(H01A,H01B,H01C), C01E(H01H,H01I,H01J), C01F(H01K,H01L,H01M)
;
_platon_squeeze_void_probe_radius 1.20
_olex2_submission_special_instructions 'No special instructions were received'
_oxdiff_exptl_absorpt_empirical_details
;
Empirical correction (ABSPACK) includes:
- Absorption correction using spherical harmonics
- Frame scaling
;
_oxdiff_exptl_absorpt_empirical_full_max 1.572
_oxdiff_exptl_absorpt_empirical_full_min 0.717

loop_
_space_group_symop_operation_xyz
'x, y, z'
'-x, y+1/2, -z+1/2'
'-x, -y, -z'
'x, -y-1/2, z-1/2'

loop_
_atom_site_label
_atom_site_type_symbol
_atom_site_fract_x
_atom_site_fract_y
_atom_site_fract_z
_atom_site_U_iso_or_equiv
_atom_site_adp_type
_atom_site_occupancy
_atom_site_site_symmetry_order
_atom_site_calc_flag
_atom_site_refinement_flags_posn
_atom_site_refinement_flags_adp
_atom_site_refinement_flags_occupancy
_atom_site_disorder_assembly
_atom_site_disorder_group
S01 S 0.19420(4) 0.26424(8) 0.65551(5) 0.0573(2) Uani 1 1 d . . . . .
S02 S 0.25623(5) 0.79880(9) 0.75008(5) 0.0697(3) Uani 1 1 d . . . . .
Cl03 Cl 0.51294(6) 0.40439(15) 0.82871(7) 0.1069(4) Uani 1 1 d . . . . .
O004 O 0.15812(13) 0.3295(2) 0.58543(12) 0.0696(7) Uani 1 1 d . . . . .
O005 O 0.23597(13) 0.1548(2) 0.65429(15) 0.0701(7) Uani 1 1 d . . . . .
O006 O 0.20705(15) 0.5081(3) 0.48134(14) 0.0761(7) Uani 1 1 d . . . . .
O007 O 0.35109(15) 0.8296(3) 0.51667(16) 0.0860(8) Uani 1 1 d . . . . .
N008 N 0.24333(13) 0.3708(2) 0.71243(14) 0.0521(6) Uani 1 1 d . . . . .
H008 H 0.279859 0.342665 0.745372 0.062 Uiso 1 1 calc R U . . .
N00A N 0.28716(17) 0.3567(3) 0.54140(17) 0.0683(8) Uani 1 1 d . . . . .
C00B C 0.23022(16) 0.5073(3) 0.71165(17) 0.0504(7) Uani 1 1 d . . . . .
C00C C 0.24513(16) 0.5838(3) 0.66036(17) 0.0523(7) Uani 1 1 d . . . . .
O00E O 0.37034(19) 0.6172(3) 0.5104(2) 0.1088(11) Uani 1 1 d . . . . .
C00F C 0.20568(16) 0.5592(3) 0.77375(17) 0.0545(8) Uani 1 1 d . . . . .
C00G C 0.13573(17) 0.2121(3) 0.70001(19) 0.0564(8) Uani 1 1 d . . . . .
C00H C 0.28928(18) 0.5532(3) 0.60965(18) 0.0570(8) Uani 1 1 d . . . . .
C00I C 0.34913(18) 0.4679(3) 0.6496(2) 0.0603(8) Uani 1 1 d . . . . .
C00J C 0.21593(18) 0.6910(3) 0.79584(18) 0.0602(8) Uani 1 1 d . . . . .
C00K C 0.22624(19) 0.7279(3) 0.65270(19) 0.0595(8) Uani 1 1 d . . . . .
C00L C 0.15217(19) 0.7549(3) 0.61191(19) 0.0602(8) Uani 1 1 d . . . . .
C00M C 0.30380(19) 0.6890(4) 0.5858(2) 0.0648(9) Uani 1 1 d . . . . .
C00N C 0.17801(19) 0.4791(4) 0.8170(2) 0.0664(9) Uani 1 1 d . . . . .
H00N H 0.171793 0.391093 0.804752 0.080 Uiso 1 1 calc R U . . .
C00O C 0.3443(2) 0.3530(4) 0.6081(2) 0.0660(9) Uani 1 1 d . . . . .
C00P C 0.2545(2) 0.4727(4) 0.5356(2) 0.0638(9) Uani 1 1 d . . . . .
C00Q C 0.15498(19) 0.1288(3) 0.7631(2) 0.0663(9) Uani 1 1 d . . . . .
H00Q H 0.198800 0.097822 0.781458 0.080 Uiso 1 1 calc R U . . .
C00R C 0.40017(18) 0.4861(4) 0.7178(2) 0.0675(9) Uani 1 1 d . . . . .
H00R H 0.403618 0.562357 0.746404 0.081 Uiso 1 1 calc R U . . .
C00S C 0.2696(2) 0.7804(4) 0.6078(2) 0.0675(10) Uani 1 1 d . . . . .
H00S H 0.272056 0.868362 0.596741 0.081 Uiso 1 1 calc R U . . .
C00T C 0.1117(2) 0.6627(4) 0.5646(2) 0.0676(9) Uani 1 1 d . . . . .
H00T H 0.129360 0.581496 0.559155 0.081 Uiso 1 1 calc R U . . .
C00U C 0.3457(2) 0.7051(4) 0.5345(2) 0.0774(11) Uani 1 1 d . . . . .
C00V C 0.0710(2) 0.2558(4) 0.6728(2) 0.0761(11) Uani 1 1 d . . . . .
H00V H 0.057809 0.311653 0.630420 0.091 Uiso 1 1 calc R U . . .
C00W C 0.1977(2) 0.7370(4) 0.8579(2) 0.0735(11) Uani 1 1 d . . . . .
H00W H 0.204483 0.824292 0.871770 0.088 Uiso 1 1 calc R U . . .
C00X C 0.1595(2) 0.5284(5) 0.8781(2) 0.0792(11) Uani 1 1 d . . . . .
H00X H 0.139625 0.473602 0.905195 0.095 Uiso 1 1 calc R U . . .
C00Y C 0.4465(2) 0.3856(5) 0.7424(2) 0.0774(11) Uani 1 1 d . . . . .
C00Z C 0.0435(2) 0.1347(4) 0.7714(3) 0.0812(11) Uani 1 1 d . . . . .
C010 C 0.1090(2) 0.0923(4) 0.7983(2) 0.0789(11) Uani 1 1 d . . . . .
H010 H 0.122394 0.037715 0.841176 0.095 Uiso 1 1 calc R U . . .
C011 C 0.1700(2) 0.6561(5) 0.8990(2) 0.0825(12) Uani 1 1 d . . . . .
H011 H 0.158454 0.687929 0.940835 0.099 Uiso 1 1 calc R U . . .
C013 C 0.3901(2) 0.2544(4) 0.6328(3) 0.0816(12) Uani 1 1 d . . . . .
H013 H 0.386487 0.177707 0.604584 0.098 Uiso 1 1 calc R U . . .
C014 C 0.0457(2) 0.6895(4) 0.5256(2) 0.0814(12) Uani 1 1 d . . . . .
H014 H 0.019201 0.626699 0.493150 0.098 Uiso 1 1 calc R U . . .
C015 C 0.4417(2) 0.2730(5) 0.7009(3) 0.0847(12) Uani 1 1 d . . . . .
H015 H 0.473696 0.207975 0.718960 0.102 Uiso 1 1 calc R U . . .
C016 C 0.2646(3) 0.2517(4) 0.4864(2) 0.0898(13) Uani 1 1 d . . . . .
H01A H 0.293908 0.244644 0.455555 0.135 Uiso 1 1 calc R U . . .
H01B H 0.219753 0.269326 0.453526 0.135 Uiso 1 1 calc R U . . .
H01C H 0.265220 0.171527 0.513721 0.135 Uiso 1 1 calc R U . . .
C017 C 0.0251(2) 0.2167(5) 0.7085(3) 0.0927(13) Uani 1 1 d . . . . .
H017 H -0.018894 0.246315 0.689582 0.111 Uiso 1 1 calc R U . . .
C018 C 0.1253(2) 0.8749(4) 0.6176(3) 0.0937(14) Uani 1 1 d . . . . .
H018 H 0.152294 0.939975 0.647192 0.112 Uiso 1 1 calc R U . . .
C01A C 0.0184(3) 0.8065(5) 0.5335(3) 0.1066(16) Uani 1 1 d . . . . .
H01D H -0.026829 0.822803 0.508013 0.128 Uiso 1 1 calc R U . . .
C01B C 0.3855(3) 0.8532(5) 0.4603(3) 0.1030(15) Uani 1 1 d . . . . .
H01E H 0.431487 0.822538 0.480664 0.124 Uiso 1 1 calc R U . . .
H01F H 0.363461 0.805280 0.413223 0.124 Uiso 1 1 calc R U . . .
C01C C 0.0576(3) 0.8995(5) 0.5791(3) 0.123(2) Uani 1 1 d . . . . .
H01G H 0.039256 0.979939 0.584564 0.147 Uiso 1 1 calc R U . . .
C01E C -0.0077(3) 0.0915(7) 0.8085(4) 0.142(2) Uani 1 1 d . . . . .
H01H H -0.021301 0.003769 0.793094 0.212 Uiso 1 1 calc R U . . .
H01I H -0.046044 0.147971 0.792275 0.212 Uiso 1 1 calc R U . . .
H01J H 0.011717 0.095367 0.863806 0.212 Uiso 1 1 calc R U . . .
C01F C 0.3852(4) 0.9825(6) 0.4442(4) 0.159(3) Uani 1 1 d . . . . .
H01K H 0.397741 0.994907 0.398492 0.238 Uiso 1 1 calc R U . . .
H01L H 0.416539 1.026846 0.486954 0.238 Uiso 1 1 calc R U . . .
H01M H 0.340971 1.016964 0.435910 0.238 Uiso 1 1 calc R U . . .

loop_
_atom_site_aniso_label
_atom_site_aniso_U_11
_atom_site_aniso_U_22
_atom_site_aniso_U_33
_atom_site_aniso_U_23
_atom_site_aniso_U_13
_atom_site_aniso_U_12
S01 0.0697(5) 0.0521(5) 0.0505(5) -0.0031(4) 0.0196(4) -0.0020(4)
S02 0.0854(7) 0.0554(5) 0.0605(5) -0.0096(4) 0.0124(5) -0.0078(4)
Cl03 0.0786(7) 0.1403(11) 0.0897(8) 0.0207(7) 0.0096(6) 0.0071(7)
O004 0.0872(17) 0.0689(15) 0.0457(12) 0.0016(11) 0.0115(12) -0.0095(13)
O005 0.0848(17) 0.0511(13) 0.0835(17) -0.0092(12) 0.0398(14) 0.0031(12)
O006 0.099(2) 0.0789(17) 0.0470(13) 0.0033(12) 0.0182(14) -0.0026(15)
O007 0.097(2) 0.0858(19) 0.0823(18) 0.0164(15) 0.0394(16) -0.0130(16)
N008 0.0556(15) 0.0494(14) 0.0477(14) -0.0005(12) 0.0114(12) 0.0017(12)
N00A 0.085(2) 0.0654(19) 0.0586(17) -0.0091(15) 0.0292(16) -0.0011(16)
C00B 0.0550(18) 0.0475(16) 0.0447(16) -0.0019(14) 0.0103(14) 0.0004(14)
C00C 0.0618(19) 0.0470(17) 0.0451(16) -0.0026(14) 0.0129(14) -0.0030(14)
O00E 0.137(3) 0.094(2) 0.125(3) 0.009(2) 0.084(2) 0.004(2)
C00F 0.0577(19) 0.0589(19) 0.0431(16) -0.0023(15) 0.0107(14) 0.0039(15)
C00G 0.062(2) 0.0517(18) 0.0520(18) -0.0034(15) 0.0138(15) -0.0022(15)
C00H 0.068(2) 0.0549(18) 0.0482(17) 0.0011(15) 0.0181(15) -0.0026(16)
C00I 0.063(2) 0.065(2) 0.059(2) 0.0053(17) 0.0272(17) 0.0010(17)
C00J 0.069(2) 0.059(2) 0.0450(17) -0.0050(15) 0.0076(15) 0.0051(16)
C00K 0.075(2) 0.0483(18) 0.0517(18) -0.0009(15) 0.0159(17) 0.0018(16)
C00L 0.075(2) 0.0509(18) 0.0513(18) 0.0039(15) 0.0153(16) 0.0002(17)
C00M 0.075(2) 0.064(2) 0.056(2) 0.0045(17) 0.0222(18) -0.0065(18)
C00N 0.077(2) 0.069(2) 0.056(2) -0.0021(18) 0.0250(18) 0.0004(19)
C00O 0.075(2) 0.068(2) 0.064(2) -0.0018(18) 0.0342(19) -0.0004(19)
C00P 0.078(2) 0.069(2) 0.0490(19) 0.0015(17) 0.0267(18) -0.0060(19)
C00Q 0.067(2) 0.060(2) 0.071(2) 0.0063(18) 0.0201(18) 0.0035(17)
C00R 0.067(2) 0.076(2) 0.063(2) 0.0071(18) 0.0248(18) 0.0002(19)
C00S 0.082(3) 0.057(2) 0.061(2) 0.0081(17) 0.0184(19) -0.0093(19)
C00T 0.079(3) 0.059(2) 0.060(2) -0.0004(17) 0.0148(19) 0.0062(18)
C00U 0.085(3) 0.077(3) 0.070(2) 0.010(2) 0.026(2) -0.011(2)
C00V 0.069(2) 0.087(3) 0.067(2) 0.004(2) 0.0124(19) 0.004(2)
C00W 0.086(3) 0.072(2) 0.057(2) -0.0182(19) 0.015(2) 0.006(2)
C00X 0.089(3) 0.095(3) 0.062(2) -0.004(2) 0.036(2) 0.004(2)
C00Y 0.066(2) 0.096(3) 0.072(2) 0.016(2) 0.025(2) 0.003(2)
C00Z 0.079(3) 0.090(3) 0.082(3) -0.017(2) 0.037(2) -0.020(2)
C010 0.096(3) 0.073(2) 0.074(2) 0.007(2) 0.035(2) -0.012(2)
C011 0.093(3) 0.100(3) 0.058(2) -0.014(2) 0.029(2) 0.015(3)
C013 0.089(3) 0.076(3) 0.089(3) 0.002(2) 0.041(3) 0.014(2)
C014 0.083(3) 0.074(3) 0.071(2) -0.001(2) 0.000(2) 0.006(2)
C015 0.080(3) 0.085(3) 0.097(3) 0.018(3) 0.040(3) 0.017(2)
C016 0.120(4) 0.084(3) 0.071(3) -0.024(2) 0.040(3) -0.007(3)
C017 0.063(3) 0.116(4) 0.099(3) -0.009(3) 0.025(2) 0.001(2)
C018 0.106(3) 0.056(2) 0.095(3) -0.012(2) -0.003(3) 0.015(2)
C01A 0.092(3) 0.094(3) 0.107(4) 0.002(3) -0.006(3) 0.027(3)
C01B 0.119(4) 0.097(3) 0.110(4) 0.023(3) 0.059(3) -0.005(3)
C01C 0.122(4) 0.079(3) 0.127(4) -0.020(3) -0.017(4) 0.038(3)
C01E 0.132(5) 0.178(6) 0.147(5) -0.035(5) 0.091(4) -0.060(5)
C01F 0.235(8) 0.114(5) 0.178(7) 0.034(5) 0.138(6) 0.005(5)

loop_
_atom_type_symbol
_atom_type_description
_atom_type_scat_dispersion_real
_atom_type_scat_dispersion_imag
_atom_type_scat_source
C C 0.0181 0.0091 'International Tables Vol C Tables 4.2.6.8 and 6.1.1.4'
H H 0.0000 0.0000 'International Tables Vol C Tables 4.2.6.8 and 6.1.1.4'
Cl Cl 0.3639 0.7018 'International Tables Vol C Tables 4.2.6.8 and 6.1.1.4'
N N 0.0311 0.0180 'International Tables Vol C Tables 4.2.6.8 and 6.1.1.4'
O O 0.0492 0.0322 'International Tables Vol C Tables 4.2.6.8 and 6.1.1.4'
S S 0.3331 0.5567 'International Tables Vol C Tables 4.2.6.8 and 6.1.1.4'

loop_
_geom_angle_atom_site_label_1
_geom_angle_atom_site_label_2
_geom_angle_atom_site_label_3
_geom_angle
_geom_angle_site_symmetry_1
_geom_angle_site_symmetry_3
_geom_angle_publ_flag
O004 S01 O005 120.55(15) . . ?
O004 S01 N008 107.65(14) . . ?
O004 S01 C00G 107.78(16) . . ?
O005 S01 N008 105.63(15) . . ?
O005 S01 C00G 106.90(15) . . ?
N008 S01 C00G 107.75(14) . . ?
C00J S02 C00K 98.07(16) . . ?
C00U O007 C01B 115.6(4) . . ?
S01 N008 H008 117.6 . . ?
C00B N008 S01 124.8(2) . . ?
C00B N008 H008 117.6 . . ?
C00O N00A C016 125.4(3) . . ?
C00P N00A C00O 111.0(3) . . ?
C00P N00A C016 123.6(4) . . ?
N008 C00B C00F 117.2(3) . . ?
C00C C00B N008 119.9(3) . . ?
C00C C00B C00F 122.7(3) . . ?
C00B C00C C00H 128.6(3) . . ?
C00B C00C C00K 121.5(3) . . ?
C00K C00C C00H 109.4(3) . . ?
C00J C00F C00B 120.3(3) . . ?
C00N C00F C00B 122.0(3) . . ?
C00N C00F C00J 117.4(3) . . ?
C00Q C00G S01 120.6(3) . . ?
C00V C00G S01 119.6(3) . . ?
C00V C00G C00Q 119.8(3) . . ?
C00C C00H C00P 115.1(3) . . ?
C00I C00H C00C 113.4(3) . . ?
C00I C00H C00M 117.1(3) . . ?
C00I C00H C00P 101.5(3) . . ?
C00M C00H C00C 101.5(3) . . ?
C00M C00H C00P 108.8(3) . . ?
C00O C00I C00H 108.9(3) . . ?
C00R C00I C00H 130.3(3) . . ?
C00R C00I C00O 120.7(4) . . ?
C00F C00J S02 121.5(3) . . ?
C00W C00J S02 118.2(3) . . ?
C00W C00J C00F 120.2(3) . . ?
C00C C00K S02 107.3(2) . . ?
C00L C00K S02 112.6(2) . . ?
C00L C00K C00C 114.6(3) . . ?
C00S C00K S02 107.6(2) . . ?
C00S C00K C00C 102.2(3) . . ?
C00S C00K C00L 111.8(3) . . ?
C00T C00L C00K 120.8(3) . . ?
C018 C00L C00K 120.5(3) . . ?
C018 C00L C00T 118.5(4) . . ?
C00S C00M C00H 112.7(3) . . ?
C00S C00M C00U 127.1(4) . . ?
C00U C00M C00H 119.7(3) . . ?
C00F C00N H00N 119.5 . . ?
C00X C00N C00F 121.0(4) . . ?
C00X C00N H00N 119.5 . . ?
C00I C00O N00A 110.0(3) . . ?
C013 C00O N00A 128.2(4) . . ?
C013 C00O C00I 121.9(4) . . ?
O006 C00P N00A 125.9(3) . . ?
O006 C00P C00H 125.9(3) . . ?
N00A C00P C00H 108.2(3) . . ?
C00G C00Q H00Q 120.2 . . ?
C010 C00Q C00G 119.6(4) . . ?
C010 C00Q H00Q 120.2 . . ?
C00I C00R H00R 121.5 . . ?
C00I C00R C00Y 117.1(4) . . ?
C00Y C00R H00R 121.5 . . ?
C00K C00S H00S 123.4 . . ?
C00M C00S C00K 113.2(3) . . ?
C00M C00S H00S 123.4 . . ?
C00L C00T H00T 119.7 . . ?
C014 C00T C00L 120.5(4) . . ?
C014 C00T H00T 119.7 . . ?
O007 C00U C00M 111.9(4) . . ?
O00E C00U O007 123.8(4) . . ?
O00E C00U C00M 124.2(4) . . ?
C00G C00V H00V 120.1 . . ?
C00G C00V C017 119.7(4) . . ?
C017 C00V H00V 120.1 . . ?
C00J C00W H00W 119.4 . . ?
C011 C00W C00J 121.1(4) . . ?
C011 C00W H00W 119.4 . . ?
C00N C00X H00X 119.6 . . ?
C011 C00X C00N 120.8(4) . . ?
C011 C00X H00X 119.6 . . ?
C00R C00Y Cl03 118.9(4) . . ?
C015 C00Y Cl03 119.2(4) . . ?
C015 C00Y C00R 121.9(4) . . ?
C010 C00Z C01E 121.6(5) . . ?
C017 C00Z C010 118.2(4) . . ?
C017 C00Z C01E 120.2(5) . . ?
C00Q C010 C00Z 121.5(4) . . ?
C00Q C010 H010 119.3 . . ?
C00Z C010 H010 119.3 . . ?
C00W C011 H011 120.3 . . ?
C00X C011 C00W 119.4(4) . . ?
C00X C011 H011 120.3 . . ?
C00O C013 H013 121.2 . . ?
C00O C013 C015 117.5(4) . . ?
C015 C013 H013 121.2 . . ?
C00T C014 H014 119.5 . . ?
C01A C014 C00T 120.9(4) . . ?
C01A C014 H014 119.5 . . ?
C00Y C015 C013 120.9(4) . . ?
C00Y C015 H015 119.5 . . ?
C013 C015 H015 119.5 . . ?
N00A C016 H01A 109.5 . . ?
N00A C016 H01B 109.5 . . ?
N00A C016 H01C 109.5 . . ?
H01A C016 H01B 109.5 . . ?
H01A C016 H01C 109.5 . . ?
H01B C016 H01C 109.5 . . ?
C00V C017 H017 119.4 . . ?
C00Z C017 C00V 121.2(4) . . ?
C00Z C017 H017 119.4 . . ?
C00L C018 H018 119.9 . . ?
C00L C018 C01C 120.2(4) . . ?
C01C C018 H018 119.9 . . ?
C014 C01A H01D 120.3 . . ?
C01C C01A C014 119.5(5) . . ?
C01C C01A H01D 120.3 . . ?
O007 C01B H01E 109.6 . . ?
O007 C01B H01F 109.6 . . ?
H01E C01B H01F 108.1 . . ?
C01F C01B O007 110.2(5) . . ?
C01F C01B H01E 109.6 . . ?
C01F C01B H01F 109.6 . . ?
C018 C01C H01G 119.9 . . ?
C01A C01C C018 120.3(4) . . ?
C01A C01C H01G 119.9 . . ?
C00Z C01E H01H 109.5 . . ?
C00Z C01E H01I 109.5 . . ?
C00Z C01E H01J 109.5 . . ?
H01H C01E H01I 109.5 . . ?
H01H C01E H01J 109.5 . . ?
H01I C01E H01J 109.5 . . ?
C01B C01F H01K 109.5 . . ?
C01B C01F H01L 109.5 . . ?
C01B C01F H01M 109.5 . . ?
H01K C01F H01L 109.5 . . ?
H01K C01F H01M 109.5 . . ?
H01L C01F H01M 109.5 . . ?

loop_
_geom_bond_atom_site_label_1
_geom_bond_atom_site_label_2
_geom_bond_distance
_geom_bond_site_symmetry_2
_geom_bond_publ_flag
S01 O004 1.428(2) . ?
S01 O005 1.431(2) . ?
S01 N008 1.630(3) . ?
S01 C00G 1.757(4) . ?
S02 C00J 1.757(4) . ?
S02 C00K 1.834(3) . ?
Cl03 C00Y 1.750(4) . ?
O006 C00P 1.216(4) . ?
O007 C00U 1.333(5) . ?
O007 C01B 1.452(5) . ?
N008 H008 0.8600 . ?
N008 C00B 1.427(4) . ?
N00A C00O 1.412(5) . ?
N00A C00P 1.362(5) . ?
N00A C016 1.444(5) . ?
C00B C00C 1.332(4) . ?
C00B C00F 1.484(4) . ?
C00C C00H 1.536(5) . ?
C00C C00K 1.527(4) . ?
O00E C00U 1.191(5) . ?
C00F C00J 1.409(5) . ?
C00F C00N 1.388(5) . ?
C00G C00Q 1.387(5) . ?
C00G C00V 1.368(5) . ?
C00H C00I 1.515(5) . ?
C00H C00M 1.521(5) . ?
C00H C00P 1.552(5) . ?
C00I C00O 1.387(5) . ?
C00I C00R 1.372(5) . ?
C00J C00W 1.387(5) . ?
C00K C00L 1.522(5) . ?
C00K C00S 1.505(5) . ?
C00L C00T 1.376(5) . ?
C00L C018 1.373(5) . ?
C00M C00S 1.320(5) . ?
C00M C00U 1.484(6) . ?
C00N H00N 0.9300 . ?
C00N C00X 1.388(5) . ?
C00O C013 1.371(5) . ?
C00Q H00Q 0.9300 . ?
C00Q C010 1.370(5) . ?
C00R H00R 0.9300 . ?
C00R C00Y 1.392(6) . ?
C00S H00S 0.9300 . ?
C00T H00T 0.9300 . ?
C00T C014 1.372(5) . ?
C00V H00V 0.9300 . ?
C00V C017 1.383(6) . ?
C00W H00W 0.9300 . ?
C00W C011 1.366(6) . ?
C00X H00X 0.9300 . ?
C00X C011 1.364(6) . ?
C00Y C015 1.368(6) . ?
C00Z C010 1.378(6) . ?
C00Z C017 1.376(6) . ?
C00Z C01E 1.507(6) . ?
C010 H010 0.9300 . ?
C011 H011 0.9300 . ?
C013 H013 0.9300 . ?
C013 C015 1.377(6) . ?
C014 H014 0.9300 . ?
C014 C01A 1.359(6) . ?
C015 H015 0.9300 . ?
C016 H01A 0.9600 . ?
C016 H01B 0.9600 . ?
C016 H01C 0.9600 . ?
C017 H017 0.9300 . ?
C018 H018 0.9300 . ?
C018 C01C 1.394(7) . ?
C01A H01D 0.9300 . ?
C01A C01C 1.358(7) . ?
C01B H01E 0.9700 . ?
C01B H01F 0.9700 . ?
C01B C01F 1.359(7) . ?
C01C H01G 0.9300 . ?
C01E H01H 0.9600 . ?
C01E H01I 0.9600 . ?
C01E H01J 0.9600 . ?
C01F H01K 0.9600 . ?
C01F H01L 0.9600 . ?
C01F H01M 0.9600 . ?

loop_
_geom_torsion_atom_site_label_1
_geom_torsion_atom_site_label_2
_geom_torsion_atom_site_label_3
_geom_torsion_atom_site_label_4
_geom_torsion
_geom_torsion_site_symmetry_1
_geom_torsion_site_symmetry_2
_geom_torsion_site_symmetry_3
_geom_torsion_site_symmetry_4
_geom_torsion_publ_flag
S01 N008 C00B C00C -82.5(4) . . . . ?
S01 N008 C00B C00F 102.8(3) . . . . ?
S01 C00G C00Q C010 178.2(3) . . . . ?
S01 C00G C00V C017 -178.9(3) . . . . ?
S02 C00J C00W C011 -175.9(3) . . . . ?
S02 C00K C00L C00T -143.2(3) . . . . ?
S02 C00K C00L C018 41.0(4) . . . . ?
S02 C00K C00S C00M 117.5(3) . . . . ?
Cl03 C00Y C015 C013 179.8(3) . . . . ?
O004 S01 N008 C00B 28.3(3) . . . . ?
O004 S01 C00G C00Q 170.2(3) . . . . ?
O004 S01 C00G C00V -10.8(3) . . . . ?
O005 S01 N008 C00B 158.3(2) . . . . ?
O005 S01 C00G C00Q 39.2(3) . . . . ?
O005 S01 C00G C00V -141.7(3) . . . . ?
N008 S01 C00G C00Q -73.9(3) . . . . ?
N008 S01 C00G C00V 105.1(3) . . . . ?
N008 C00B C00C C00H -14.3(5) . . . . ?
N008 C00B C00C C00K 174.4(3) . . . . ?
N008 C00B C00F C00J 155.4(3) . . . . ?
N008 C00B C00F C00N -18.3(4) . . . . ?
N00A C00O C013 C015 -179.2(4) . . . . ?
C00B C00C C00H C00I -36.0(5) . . . . ?
C00B C00C C00H C00M -162.5(3) . . . . ?
C00B C00C C00H C00P 80.3(4) . . . . ?
C00B C00C C00K S02 50.7(4) . . . . ?
C00B C00C C00K C00L -75.0(4) . . . . ?
C00B C00C C00K C00S 163.8(3) . . . . ?
C00B C00F C00J S02 1.2(4) . . . . ?
C00B C00F C00J C00W -174.9(3) . . . . ?
C00B C00F C00N C00X 175.7(3) . . . . ?
C00C C00B C00F C00J -19.2(5) . . . . ?
C00C C00B C00F C00N 167.1(3) . . . . ?
C00C C00H C00I C00O 118.9(3) . . . . ?
C00C C00H C00I C00R -56.9(5) . . . . ?
C00C C00H C00M C00S -6.9(4) . . . . ?
C00C C00H C00M C00U -179.6(3) . . . . ?
C00C C00H C00P O006 64.5(4) . . . . ?
C00C C00H C00P N00A -116.7(3) . . . . ?
C00C C00K C00L C00T -20.3(5) . . . . ?
C00C C00K C00L C018 163.9(4) . . . . ?
C00C C00K C00S C00M 4.7(4) . . . . ?
C00F C00B C00C C00H 160.1(3) . . . . ?
C00F C00B C00C C00K -11.1(5) . . . . ?
C00F C00J C00W C011 0.4(6) . . . . ?
C00F C00N C00X C011 -2.2(6) . . . . ?
C00G S01 N008 C00B -87.7(3) . . . . ?
C00G C00Q C010 C00Z 1.2(6) . . . . ?
C00G C00V C017 C00Z 0.3(7) . . . . ?
C00H C00C C00K S02 -122.0(2) . . . . ?
C00H C00C C00K C00L 112.2(3) . . . . ?
C00H C00C C00K C00S -8.9(3) . . . . ?
C00H C00I C00O N00A 2.5(4) . . . . ?
C00H C00I C00O C013 -176.9(3) . . . . ?
C00H C00I C00R C00Y 176.1(3) . . . . ?
C00H C00M C00S C00K 1.5(4) . . . . ?
C00H C00M C00U O007 177.3(3) . . . . ?
C00H C00M C00U O00E -0.8(6) . . . . ?
C00I C00H C00M C00S -130.9(3) . . . . ?
C00I C00H C00M C00U 56.4(4) . . . . ?
C00I C00H C00P O006 -172.6(3) . . . . ?
C00I C00H C00P N00A 6.2(3) . . . . ?
C00I C00O C013 C015 0.1(6) . . . . ?
C00I C00R C00Y Cl03 179.6(3) . . . . ?
C00I C00R C00Y C015 -0.3(6) . . . . ?
C00J S02 C00K C00C -54.8(3) . . . . ?
C00J S02 C00K C00L 72.2(3) . . . . ?
C00J S02 C00K C00S -164.2(3) . . . . ?
C00J C00F C00N C00X 1.8(5) . . . . ?
C00J C00W C011 C00X -0.7(6) . . . . ?
C00K S02 C00J C00F 33.4(3) . . . . ?
C00K S02 C00J C00W -150.4(3) . . . . ?
C00K C00C C00H C00I 136.1(3) . . . . ?
C00K C00C C00H C00M 9.6(3) . . . . ?
C00K C00C C00H C00P -107.6(3) . . . . ?
C00K C00L C00T C014 -177.3(4) . . . . ?
C00K C00L C018 C01C 179.0(5) . . . . ?
C00L C00K C00S C00M -118.4(3) . . . . ?
C00L C00T C014 C01A -1.1(7) . . . . ?
C00L C018 C01C C01A -2.3(9) . . . . ?
C00M C00H C00I C00O -123.3(3) . . . . ?
C00M C00H C00I C00R 60.9(5) . . . . ?
C00M C00H C00P O006 -48.5(5) . . . . ?
C00M C00H C00P N00A 130.3(3) . . . . ?
C00N C00F C00J S02 175.2(3) . . . . ?
C00N C00F C00J C00W -0.9(5) . . . . ?
C00N C00X C011 C00W 1.6(7) . . . . ?
C00O N00A C00P O006 173.6(3) . . . . ?
C00O N00A C00P C00H -5.2(4) . . . . ?
C00O C00I C00R C00Y 0.7(5) . . . . ?
C00O C013 C015 C00Y 0.4(6) . . . . ?
C00P N00A C00O C00I 1.8(4) . . . . ?
C00P N00A C00O C013 -178.8(4) . . . . ?
C00P C00H C00I C00O -5.1(3) . . . . ?
C00P C00H C00I C00R 179.1(4) . . . . ?
C00P C00H C00M C00S 114.9(3) . . . . ?
C00P C00H C00M C00U -57.9(4) . . . . ?
C00Q C00G C00V C017 0.1(6) . . . . ?
C00R C00I C00O N00A 178.7(3) . . . . ?
C00R C00I C00O C013 -0.6(5) . . . . ?
C00R C00Y C015 C013 -0.3(6) . . . . ?
C00S C00K C00L C00T 95.5(4) . . . . ?
C00S C00K C00L C018 -80.3(4) . . . . ?
C00S C00M C00U O007 5.8(6) . . . . ?
C00S C00M C00U O00E -172.4(4) . . . . ?
C00T C00L C018 C01C 3.1(7) . . . . ?
C00T C014 C01A C01C 2.0(8) . . . . ?
C00U O007 C01B C01F 177.2(5) . . . . ?
C00U C00M C00S C00K 173.5(4) . . . . ?
C00V C00G C00Q C010 -0.9(5) . . . . ?
C010 C00Z C017 C00V 0.0(7) . . . . ?
C014 C01A C01C C018 -0.3(9) . . . . ?
C016 N00A C00O C00I -177.1(3) . . . . ?
C016 N00A C00O C013 2.2(6) . . . . ?
C016 N00A C00P O006 -7.4(6) . . . . ?
C016 N00A C00P C00H 173.8(3) . . . . ?
C017 C00Z C010 C00Q -0.8(6) . . . . ?
C018 C00L C00T C014 -1.5(6) . . . . ?
C01B O007 C00U O00E 4.2(7) . . . . ?
C01B O007 C00U C00M -173.9(4) . . . . ?
C01E C00Z C010 C00Q 178.2(4) . . . . ?
C01E C00Z C017 C00V -179.0(5) . . . . ?

loop_
_platon_squeeze_void_nr
_platon_squeeze_void_average_x
_platon_squeeze_void_average_y
_platon_squeeze_void_average_z
_platon_squeeze_void_volume
_platon_squeeze_void_count_electrons
_platon_squeeze_void_content
1 0.500 0.000 0.000 308 72 ' '
2 0.120 0.104 0.500 7 0 ' '
3 0.500 0.500 0.500 309 72 ' '
4 0.115 0.233 0.428 8 0 ' '
5 0.115 0.277 0.933 10 0 ' '
6 0.121 0.406 0.006 6 0 ' '
7 0.880 0.604 0.000 7 0 ' '
8 0.885 0.733 0.072 8 0 ' '
9 0.885 0.777 0.567 9 0 ' '
10 0.879 0.907 0.493 6 0 ' '
